data_9015467
loop_
_publ_author_name
'Collomb, A.'
'Lambert Andron, B.'
'Boucherle, J.'
'Samaras, D.'

_publ_section_title
;
 Crystal structure and Cobalt location in the W-type hexagonal ferrite
 (Ba) Co2-W.
 _cod_database_code 1008346
;
_journal_name_full 'Physica Status Solidi A'
_journal_page_first 385
_journal_page_last 395
_journal_paper_doi 10.1002/pssa.2210960203
_journal_volume 96
_journal_year 1986
_chemical_formula_sum 'Ba Co1.883 Fe16.117 O30'
_space_group_IT_number 194
_symmetry_space_group_name_Hall '-P 6c 2c'
_symmetry_space_group_name_H-M 'P 63/m m c'
_cell_angle_alpha 90
_cell_angle_beta 90
_cell_angle_gamma 120
_cell_length_a 5.9043
_cell_length_b 5.9043
_cell_length_c 32.910
_cell_formula_units_Z 2
_cell_volume 993.563
_database_code_amcsd 0016257
_exptl_crystal_density_diffrn 5.443
_cod_duplicate_entry 1008346
_cod_original_formula_sum 'Ba Fe16.117 Co1.883 O30'
_cod_database_code 9015467
_amcsd_formula_title 'Ba Co1.883 Fe16.12 O27'

loop_
_space_group_symop_operation_xyz
x,y,z
-x,-x+y,1/2+z
x,x-y,1/2-z
-x+y,-x,1/2-z
x-y,x,1/2+z
-y,-x,z
y,x,-z
y,-x+y,-z
-y,x-y,z
x-y,-y,1/2+z
-x+y,y,1/2-z
x,y,1/2-z
-x,-y,1/2+z
x,x-y,z
-x,-x+y,-z
x-y,x,-z
-x+y,-x,z
y,x,1/2+z
-y,-x,1/2-z
-y,x-y,1/2-z
y,-x+y,1/2+z
-x+y,y,z
x-y,-y,-z
-x,-y,-z

loop_
_atom_site_label
_atom_site_fract_x
_atom_site_fract_y
_atom_site_fract_z
_atom_site_occupancy
Ba1 0.00000 0.00000 0.25000 1.00000
Fe1 0.33333 0.66667 -0.24230 0.50000
Fe2 0.33333 0.66667 -0.42630 0.88000
Co1 0.33333 0.66667 -0.42630 0.12000
Fe3 0.50000 0.00000 0.00000 0.53700
Co2 0.50000 0.00000 0.00000 0.46300
Fe4 0.00000 0.00000 0.05550 0.91600
Co3 0.00000 0.00000 0.05550 0.08400
Fe5 0.33333 0.66667 0.09300 0.95700
Co4 0.33333 0.66667 0.09300 0.04300
Fe6 0.33333 0.66667 0.20770 1.00000
Fe7 -0.16440 -0.32880 0.15015 1.00000
O1 0.00000 0.00000 0.11340 1.00000
O2 0.33333 0.66667 0.03450 1.00000
O3 0.33333 0.66667 -0.32080 1.00000
O4 0.48710 0.97400 0.25000 1.00000
O5 0.51120 0.02240 0.10982 1.00000
O6 -0.17540 -0.35080 0.03581 1.00000
O7 0.16460 0.32920 0.17901 1.00000

loop_
_cod_related_entry_id
_cod_related_entry_database
_cod_related_entry_code
1 AMCSD 0016257
